data_4028405
loop_
_publ_author_name
'Vi Tuong Tran'
'K. A. Woerpel'

_publ_section_title
;
 Nucleophilic Addition to Silyl-Protected Five-Membered Ring Oxocarbenium
 Ions Governed by Stereoelectronic Effects
;
_journal_name_full 'Journal of Organic Chemistry'
_journal_page_first 6609
_journal_page_last 6621
_journal_paper_doi 10.1021/jo400945j
_journal_volume 78
_journal_year 2013
_chemical_absolute_configuration ad
_chemical_formula_sum 'C25 H44 N4 O7 Si2'
_chemical_formula_weight 568.82
_chemical_name_systematic
; 
 ? 
;
_space_group_crystal_system triclinic
_space_group_IT_number 1
_space_group_name_Hall 'P 1'
_space_group_name_H-M_alt 'P 1'
_symmetry_space_group_name_Hall 'P 1'
_symmetry_space_group_name_H-M 'P 1'
_atom_sites_solution_hydrogens geom
_atom_sites_solution_primary direct
_atom_sites_solution_secondary difmap
_audit_creation_method SHELXL-2012
_cell_angle_alpha 88.0590(8)
_cell_angle_beta 89.2760(9)
_cell_angle_gamma 88.0016(9)
_cell_formula_units_Z 2
_cell_length_a 7.0843(5)
_cell_length_b 8.9087(6)
_cell_length_c 24.7678(18)
_cell_measurement_reflns_used 9877
_cell_measurement_temperature 93(2)
_cell_measurement_theta_max 28.42
_cell_measurement_theta_min 2.29
_cell_volume 1561.19(19)
_computing_cell_refinement 'Bruker SAINT'
_computing_data_collection 'Bruker APEX2'
_computing_data_reduction 'Bruker SAINT'
_computing_molecular_graphics 'Bruker SHELXTL'
_computing_publication_material 'Bruker SHELXTL'
_computing_structure_refinement 'SHELXL-2012 (Sheldrick, 2012)'
_computing_structure_solution 'SHELXS-97 (Sheldrick, 2008)'
_diffrn_ambient_temperature 93(2)
_diffrn_measured_fraction_theta_full 0.997
_diffrn_measured_fraction_theta_max 0.907
_diffrn_measurement_device_type 'Bruker APEX-II CCD'
_diffrn_measurement_method '\f and \w scans'
_diffrn_radiation_type MoK\a
_diffrn_radiation_wavelength 0.71073
_diffrn_reflns_av_R_equivalents 0.0103
_diffrn_reflns_av_unetI/netI 0.0242
_diffrn_reflns_Laue_measured_fraction_full 0.997
_diffrn_reflns_Laue_measured_fraction_max 0.907
_diffrn_reflns_limit_h_max 9
_diffrn_reflns_limit_h_min -9
_diffrn_reflns_limit_k_max 11
_diffrn_reflns_limit_k_min -12
_diffrn_reflns_limit_l_max 32
_diffrn_reflns_limit_l_min -33
_diffrn_reflns_number 18757
_diffrn_reflns_point_group_measured_fraction_full 0.982
_diffrn_reflns_point_group_measured_fraction_max 0.862
_diffrn_reflns_theta_full 25.500
_diffrn_reflns_theta_max 28.923
_diffrn_reflns_theta_min 2.289
_exptl_absorpt_coefficient_mu 0.159
_exptl_absorpt_correction_T_max 1.0000
_exptl_absorpt_correction_T_min 0.9245
_exptl_absorpt_correction_type numerical
_exptl_absorpt_process_details 'Bruker SADABS'
_exptl_crystal_colour yellow
_exptl_crystal_density_diffrn 1.210
_exptl_crystal_density_meas ?
_exptl_crystal_density_method none
_exptl_crystal_description plate
_exptl_crystal_F_000 612
_exptl_crystal_size_max 0.315
_exptl_crystal_size_mid 0.259
_exptl_crystal_size_min 0.060
_refine_diff_density_max 0.681
_refine_diff_density_min -0.416
_refine_diff_density_rms 0.052
_refine_ls_abs_structure_details
; 
 Flack x determined using 6060 quotients [(I+)-(I-)]/[(I+)+(I-)] 
 (Parsons and Flack (2004), Acta Cryst. A60, s61). 
;
_refine_ls_abs_structure_Flack 0.00(3)
_refine_ls_extinction_method none
_refine_ls_goodness_of_fit_ref 1.018
_refine_ls_hydrogen_treatment constr
_refine_ls_matrix_type full
_refine_ls_number_parameters 747
_refine_ls_number_reflns 14227
_refine_ls_number_restraints 3
_refine_ls_restrained_S_all 1.018
_refine_ls_R_factor_all 0.0498
_refine_ls_R_factor_gt 0.0464
_refine_ls_shift/su_max 0.004
_refine_ls_shift/su_mean 0.000
_refine_ls_structure_factor_coef Fsqd
_refine_ls_weighting_details
; 
 w=1/[\s^2^(Fo^2^)+(0.0756P)^2^+0.5973P] 
 where P=(Fo^2^+2Fc^2^)/3 
;
_refine_ls_weighting_scheme calc
_refine_ls_wR_factor_gt 0.1216
_refine_ls_wR_factor_ref 0.1251
_reflns_Friedel_coverage 0.902
_reflns_Friedel_fraction_full 0.967
_reflns_Friedel_fraction_max 0.817
_reflns_number_gt 13387
_reflns_number_total 14227
_reflns_threshold_expression 'I > 2\s(I)'
_cod_data_source_file jo400945j_si_002.cif
_cod_data_source_block kaw159
_cod_depositor_comments
;
The following automatic conversions were performed:

'_exptl_crystal_density_meas' value 'none' was changed to '?' - the
value is perceived as not measured.

Automatic conversion script
Id: cif_fix_values 3008 2015-01-20 13:52:24Z robertas 
;
_cod_database_code 4028405
_shelx_space_group_comment
; 
The symmetry employed for this shelxl refinement is uniquely defined 
by the following loop, which should always be used as a source of 
symmetry information in preference to the above space-group names. 
They are only intended as comments. 
;
_shelx_estimated_absorpt_t_min 0.952
_shelx_estimated_absorpt_t_max 0.991
_shelxl_version_number 2012-9

loop_
_space_group_symop_operation_xyz
'x, y, z'

loop_
_atom_site_label
_atom_site_type_symbol
_atom_site_fract_x
_atom_site_fract_y
_atom_site_fract_z
_atom_site_U_iso_or_equiv
_atom_site_adp_type
_atom_site_occupancy
_atom_site_site_symmetry_order
_atom_site_calc_flag
_atom_site_refinement_flags_posn
_atom_site_refinement_flags_adp
_atom_site_refinement_flags_occupancy
_atom_site_disorder_assembly
_atom_site_disorder_group
Si1 Si 0.17378(12) 0.32412(10) 0.85696(4) 0.03025(19) Uani 1 1 d . . . . .
Si2 Si -0.19146(12) -0.13291(10) 1.02202(4) 0.03063(19) Uani 1 1 d . . . . .
O1 O 0.0261(3) 0.2769(3) 1.05645(9) 0.0323(5) Uani 1 1 d . . . . .
O2 O 0.0925(3) 0.3708(3) 0.91726(10) 0.0328(5) Uani 1 1 d . . . . .
O3 O -0.0920(3) 0.0209(3) 0.99826(11) 0.0343(5) Uani 1 1 d . . . . .
O4 O -0.0152(3) 0.0803(3) 1.30047(10) 0.0320(5) Uani 1 1 d . . . . .
O5 O 0.0124(4) -0.0951(4) 1.36170(13) 0.0527(8) Uani 1 1 d . . . . .
O6 O 0.5753(4) -0.3875(3) 1.38749(10) 0.0417(6) Uani 1 1 d . . . . .
O7 O 0.7969(4) -0.3839(3) 1.32687(12) 0.0422(6) Uani 1 1 d . . . . .
N1 N 0.3380(3) 0.1830(3) 1.18275(10) 0.0229(5) Uani 1 1 d . . . . .
N2 N 0.2509(3) 0.1202(3) 1.22821(10) 0.0227(5) Uani 1 1 d . . . . .
H2A H 0.1358 0.1502 1.2376 0.027 Uiso 1 1 calc R U . . .
N3 N 0.0762(4) -0.0231(3) 1.32360(12) 0.0301(6) Uani 1 1 d . . . . .
N4 N 0.6452(4) -0.3361(3) 1.34588(12) 0.0312(6) Uani 1 1 d . . . . .
C1 C 0.1264(4) 0.2774(3) 0.96451(13) 0.0270(6) Uani 1 1 d . . . . .
H1B H 0.1534 0.1711 0.9543 0.032 Uiso 1 1 calc R U . . .
C2 C -0.0451(4) 0.2862(3) 1.00242(13) 0.0257(6) Uani 1 1 d . . . . .
H2B H -0.1109 0.3864 0.9965 0.031 Uiso 1 1 calc R U . . .
C3 C 0.2289(4) 0.2629(3) 1.05417(12) 0.0254(6) Uani 1 1 d . . . . .
H3A H 0.2689 0.1541 1.0560 0.031 Uiso 1 1 calc R U . . .
C4 C 0.2829(4) 0.3309(3) 0.99939(13) 0.0269(6) Uani 1 1 d . . . . .
H4A H 0.2829 0.4420 0.9999 0.032 Uiso 1 1 calc R U . . .
H4B H 0.4084 0.2922 0.9871 0.032 Uiso 1 1 calc R U . . .
C5 C 0.0621(7) 0.1489(5) 0.83690(18) 0.0500(10) Uani 1 1 d . . . . .
H5A H 0.1036 0.0654 0.8612 0.075 Uiso 1 1 calc R U . . .
H5B H 0.0995 0.1267 0.7997 0.075 Uiso 1 1 calc R U . . .
H5C H -0.0756 0.1623 0.8393 0.075 Uiso 1 1 calc R U . . .
C6 C 0.4344(6) 0.2914(5) 0.85925(16) 0.0448(9) Uani 1 1 d . . . . .
H6A H 0.4925 0.3784 0.8746 0.067 Uiso 1 1 calc R U . . .
H6B H 0.4838 0.2771 0.8226 0.067 Uiso 1 1 calc R U . . .
H6C H 0.4642 0.2014 0.8818 0.067 Uiso 1 1 calc R U . . .
C7 C 0.1073(6) 0.4894(5) 0.81162(16) 0.0429(9) Uani 1 1 d . . . . .
C8 C 0.1965(8) 0.6304(6) 0.8308(2) 0.0642(14) Uani 1 1 d . . . . .
H8A H 0.1530 0.7171 0.8083 0.096 Uiso 1 1 calc R U . . .
H8B H 0.3343 0.6189 0.8280 0.096 Uiso 1 1 calc R U . . .
H8C H 0.1598 0.6462 0.8686 0.096 Uiso 1 1 calc R U . . .
C9 C -0.1097(7) 0.5124(6) 0.8116(2) 0.0605(12) Uani 1 1 d . . . . .
H9A H -0.1443 0.6033 0.7901 0.091 Uiso 1 1 calc R U . . .
H9B H -0.1559 0.5231 0.8488 0.091 Uiso 1 1 calc R U . . .
H9C H -0.1666 0.4253 0.7960 0.091 Uiso 1 1 calc R U . . .
C10 C 0.1741(9) 0.4574(8) 0.75368(19) 0.0711(16) Uani 1 1 d . . . . .
H10A H 0.1308 0.5399 0.7292 0.107 Uiso 1 1 calc R U . . .
H10B H 0.1216 0.3632 0.7424 0.107 Uiso 1 1 calc R U . . .
H10C H 0.3123 0.4486 0.7525 0.107 Uiso 1 1 calc R U . . .
C11 C -0.1859(4) 0.1651(4) 0.99457(15) 0.0308(6) Uani 1 1 d . . . . .
H11A H -0.2865 0.1716 1.0226 0.037 Uiso 1 1 calc R U . . .
H11B H -0.2453 0.1798 0.9587 0.037 Uiso 1 1 calc R U . . .
C12 C 0.0025(6) -0.2776(5) 1.0269(2) 0.0482(10) Uani 1 1 d . . . . .
H12A H 0.1069 -0.2389 1.0473 0.072 Uiso 1 1 calc R U . . .
H12B H 0.0471 -0.3020 0.9905 0.072 Uiso 1 1 calc R U . . .
H12C H -0.0439 -0.3683 1.0454 0.072 Uiso 1 1 calc R U . . .
C13 C -0.2949(9) -0.0997(7) 1.0898(2) 0.0724(17) Uani 1 1 d . . . . .
H13A H -0.1983 -0.0616 1.1132 0.109 Uiso 1 1 calc R U . . .
H13B H -0.3411 -0.1943 1.1055 0.109 Uiso 1 1 calc R U . . .
H13C H -0.4002 -0.0257 1.0866 0.109 Uiso 1 1 calc R U . . .
C14 C -0.3745(5) -0.1859(5) 0.9708(2) 0.0518(11) Uani 1 1 d . . . . .
C15 C -0.2881(9) -0.1700(11) 0.9130(3) 0.091(2) Uani 1 1 d . . . . .
H15A H -0.3781 -0.2041 0.8867 0.137 Uiso 1 1 calc R U . . .
H15B H -0.1709 -0.2314 0.9109 0.137 Uiso 1 1 calc R U . . .
H15C H -0.2607 -0.0645 0.9049 0.137 Uiso 1 1 calc R U . . .
C16 C -0.4405(9) -0.3442(6) 0.9838(5) 0.136(5) Uani 1 1 d . . . . .
H16A H -0.5649 -0.3561 0.9679 0.205 Uiso 1 1 calc R U . . .
H16B H -0.4492 -0.3605 1.0230 0.205 Uiso 1 1 calc R U . . .
H16C H -0.3499 -0.4176 0.9687 0.205 Uiso 1 1 calc R U . . .
C17 C -0.5484(6) -0.0834(5) 0.9728(2) 0.0479(10) Uani 1 1 d . . . . .
H17A H -0.6405 -0.1152 0.9467 0.072 Uiso 1 1 calc R U . . .
H17B H -0.5135 0.0201 0.9639 0.072 Uiso 1 1 calc R U . . .
H17C H -0.6041 -0.0884 1.0093 0.072 Uiso 1 1 calc R U . . .
C18 C 0.3058(5) 0.3404(3) 1.10272(13) 0.0272(6) Uani 1 1 d . . . . .
H18A H 0.4455 0.3319 1.1022 0.033 Uiso 1 1 calc R U . . .
H18B H 0.2680 0.4485 1.1007 0.033 Uiso 1 1 calc R U . . .
C19 C 0.2319(4) 0.2706(3) 1.15404(12) 0.0260(6) Uani 1 1 d . . . . .
H19A H 0.1053 0.2918 1.1653 0.031 Uiso 1 1 calc R U . . .
C20 C 0.3444(4) 0.0133(3) 1.25773(12) 0.0213(5) Uani 1 1 d . . . . .
C21 C 0.2655(4) -0.0611(3) 1.30388(12) 0.0236(6) Uani 1 1 d . . . . .
C22 C 0.3649(5) -0.1743(3) 1.33284(12) 0.0260(6) Uani 1 1 d . . . . .
H22A H 0.3090 -0.2229 1.3635 0.031 Uiso 1 1 calc R U . . .
C23 C 0.5444(5) -0.2145(3) 1.31645(13) 0.0263(6) Uani 1 1 d . . . . .
C24 C 0.6296(4) -0.1447(4) 1.27137(13) 0.0274(6) Uani 1 1 d . . . . .
H24A H 0.7543 -0.1743 1.2607 0.033 Uiso 1 1 calc R U . . .
C25 C 0.5321(4) -0.0336(3) 1.24274(13) 0.0244(6) Uani 1 1 d . . . . .
H25A H 0.5907 0.0133 1.2122 0.029 Uiso 1 1 calc R U . . .
Si3 Si -0.30994(15) -0.15490(11) 1.65502(4) 0.0384(2) Uani 1 1 d . . . . .
Si4 Si 0.02871(14) -0.53578(10) 1.50588(4) 0.0353(2) Uani 1 1 d . . . . .
O8 O -0.2304(4) -0.0051(2) 1.47927(10) 0.0340(5) Uani 1 1 d . . . . .
O9 O -0.3798(4) -0.0922(3) 1.59444(10) 0.0404(6) Uani 1 1 d . . . . .
O10 O 0.0032(5) -0.3602(3) 1.52223(11) 0.0449(7) Uani 1 1 d . . . . .
O11 O -0.1575(3) 0.3290(3) 1.23865(10) 0.0328(5) Uani 1 1 d . . . . .
O12 O -0.1826(4) 0.4954(3) 1.17350(11) 0.0411(6) Uani 1 1 d . . . . .
O13 O -0.7408(4) 0.7908(3) 1.14346(12) 0.0458(7) Uani 1 1 d . . . . .
O14 O -0.9647(3) 0.7922(3) 1.20353(11) 0.0374(6) Uani 1 1 d . . . . .
N5 N -0.5257(4) 0.2295(3) 1.35316(10) 0.0239(5) Uani 1 1 d . . . . .
N6 N -0.4305(3) 0.2920(3) 1.30914(10) 0.0212(5) Uani 1 1 d . . . . .
H6D H -0.3128 0.2638 1.3019 0.025 Uiso 1 1 calc R U . . .
N7 N -0.2489(4) 0.4287(3) 1.21319(11) 0.0258(5) Uani 1 1 d . . . . .
N8 N -0.8142(4) 0.7428(3) 1.18512(12) 0.0296(6) Uani 1 1 d . . . . .
C26 C -0.3468(6) -0.1737(4) 1.54625(14) 0.0354(7) Uani 1 1 d . . . . .
H26A H -0.3399 -0.2844 1.5546 0.043 Uiso 1 1 calc R U . . .
C27 C -0.1685(6) -0.1239(4) 1.51641(14) 0.0350(7) Uani 1 1 d . . . . .
H27A H -0.0791 -0.0835 1.5428 0.042 Uiso 1 1 calc R U . . .
C28 C -0.4052(6) -0.0511(4) 1.45805(14) 0.0365(8) Uani 1 1 d . . . . .
H28A H -0.3794 -0.1229 1.4284 0.044 Uiso 1 1 calc R U . . .
C29 C -0.5052(6) -0.1333(4) 1.50582(15) 0.0389(8) Uani 1 1 d . . . . .
H29A H -0.6033 -0.0669 1.5223 0.047 Uiso 1 1 calc R U . . .
H29B H -0.5649 -0.2250 1.4937 0.047 Uiso 1 1 calc R U . . .
C30 C -0.0520(9) -0.1715(10) 1.6565(2) 0.087(2) Uani 1 1 d . . . . .
H30A H -0.0069 -0.2417 1.6292 0.130 Uiso 1 1 calc R U . . .
H30B H -0.0117 -0.2090 1.6924 0.130 Uiso 1 1 calc R U . . .
H30C H 0.0007 -0.0727 1.6488 0.130 Uiso 1 1 calc R U . . .
C31 C -0.4071(14) -0.3412(7) 1.6706(2) 0.100(3) Uani 1 1 d . . . . .
H31A H -0.3494 -0.4150 1.6464 0.151 Uiso 1 1 calc R U . . .
H31B H -0.5442 -0.3361 1.6655 0.151 Uiso 1 1 calc R U . . .
H31C H -0.3794 -0.3715 1.7081 0.151 Uiso 1 1 calc R U . . .
C32 C -0.4004(8) -0.0138(6) 1.70354(17) 0.0603(13) Uani 1 1 d . . . . .
C33 C -0.6153(12) 0.0000(15) 1.7018(3) 0.137(5) Uani 1 1 d . . . . .
H33A H -0.6602 0.0808 1.7251 0.205 Uiso 1 1 calc R U . . .
H33B H -0.6687 -0.0950 1.7145 0.205 Uiso 1 1 calc R U . . .
H33C H -0.6553 0.0230 1.6646 0.205 Uiso 1 1 calc R U . . .
C34 C -0.3445(12) -0.0627(7) 1.7616(2) 0.086(2) Uani 1 1 d . . . . .
H34A H -0.4090 0.0037 1.7872 0.128 Uiso 1 1 calc R U . . .
H34B H -0.2075 -0.0564 1.7655 0.128 Uiso 1 1 calc R U . . .
H34C H -0.3814 -0.1664 1.7690 0.128 Uiso 1 1 calc R U . . .
C35 C -0.3218(17) 0.1403(7) 1.6892(3) 0.124(4) Uani 1 1 d . . . . .
H35A H -0.3710 0.2135 1.7149 0.186 Uiso 1 1 calc R U . . .
H35B H -0.3605 0.1720 1.6526 0.186 Uiso 1 1 calc R U . . .
H35C H -0.1836 0.1341 1.6909 0.186 Uiso 1 1 calc R U . . .
C36 C -0.0690(6) -0.2476(4) 1.48523(15) 0.0423(9) Uani 1 1 d . . . . .
H36A H -0.1587 -0.2920 1.4605 0.051 Uiso 1 1 calc R U . . .
H36B H 0.0357 -0.2056 1.4633 0.051 Uiso 1 1 calc R U . . .
C37A C -0.2309(10) -0.6008(9) 1.5128(5) 0.050(3) Uani 0.529(12) 1 d . . P A 1
H37A H -0.2796 -0.5802 1.5491 0.076 Uiso 0.529(12) 1 calc R U P A 1
H37B H -0.2342 -0.7089 1.5068 0.076 Uiso 0.529(12) 1 calc R U P A 1
H37C H -0.3095 -0.5461 1.4859 0.076 Uiso 0.529(12) 1 calc R U P A 1
C38A C 0.1069(14) -0.5673(11) 1.4384(3) 0.052(3) Uani 0.529(12) 1 d . . P A 1
H38A H 0.0134 -0.5237 1.4130 0.078 Uiso 0.529(12) 1 calc R U P A 1
H38B H 0.1221 -0.6755 1.4331 0.078 Uiso 0.529(12) 1 calc R U P A 1
H38C H 0.2283 -0.5198 1.4320 0.078 Uiso 0.529(12) 1 calc R U P A 1
C37B C -0.1483(17) -0.6246(11) 1.4683(5) 0.063(4) Uani 0.471(12) 1 d . . P A 2
H37D H -0.2664 -0.6259 1.4893 0.095 Uiso 0.471(12) 1 calc R U P A 2
H37E H -0.1059 -0.7280 1.4610 0.095 Uiso 0.471(12) 1 calc R U P A 2
H37F H -0.1693 -0.5686 1.4341 0.095 Uiso 0.471(12) 1 calc R U P A 2
C38B C 0.2422(16) -0.5171(10) 1.4532(3) 0.045(3) Uani 0.471(12) 1 d . . P A 2
H38D H 0.3561 -0.4901 1.4722 0.067 Uiso 0.471(12) 1 calc R U P A 2
H38E H 0.2102 -0.4388 1.4258 0.067 Uiso 0.471(12) 1 calc R U P A 2
H38F H 0.2654 -0.6131 1.4357 0.067 Uiso 0.471(12) 1 calc R U P A 2
C39 C 0.1420(7) -0.6370(4) 1.56386(17) 0.0472(10) Uani 1 1 d . . . . .
C40A C -0.0513(13) -0.6545(12) 1.6053(4) 0.064(3) Uani 0.534(10) 1 d . . P B 1
H40A H -0.0120 -0.6985 1.6404 0.095 Uiso 0.534(10) 1 calc R U P B 1
H40B H -0.1414 -0.7198 1.5889 0.095 Uiso 0.534(10) 1 calc R U P B 1
H40C H -0.1113 -0.5551 1.6105 0.095 Uiso 0.534(10) 1 calc R U P B 1
C41A C 0.2702(10) -0.5505(10) 1.5956(3) 0.045(2) Uani 0.534(10) 1 d . . P B 1
H41A H 0.3020 -0.6071 1.6291 0.067 Uiso 0.534(10) 1 calc R U P B 1
H41B H 0.2087 -0.4540 1.6044 0.067 Uiso 0.534(10) 1 calc R U P B 1
H41C H 0.3859 -0.5326 1.5746 0.067 Uiso 0.534(10) 1 calc R U P B 1
C40B C 0.1145(16) -0.5909(10) 1.6175(3) 0.047(3) Uani 0.466(10) 1 d . . P B 2
H40D H 0.2106 -0.6404 1.6407 0.071 Uiso 0.466(10) 1 calc R U P B 2
H40E H -0.0114 -0.6186 1.6304 0.071 Uiso 0.466(10) 1 calc R U P B 2
H40F H 0.1253 -0.4817 1.6186 0.071 Uiso 0.466(10) 1 calc R U P B 2
C41B C 0.3764(12) -0.5987(9) 1.5488(4) 0.043(2) Uani 0.466(10) 1 d . . P B 2
H41D H 0.4594 -0.6598 1.5728 0.064 Uiso 0.466(10) 1 calc R U P B 2
H41E H 0.3970 -0.4919 1.5540 0.064 Uiso 0.466(10) 1 calc R U P B 2
H41F H 0.4046 -0.6226 1.5112 0.064 Uiso 0.466(10) 1 calc R U P B 2
C42 C 0.1729(10) -0.8015(5) 1.55497(19) 0.0639(14) Uani 1 1 d . . . . .
H42A H 0.2503 -0.8468 1.5841 0.096 Uiso 1 1 calc R U . . .
H42B H 0.2380 -0.8155 1.5203 0.096 Uiso 1 1 calc R U . . .
H42C H 0.0508 -0.8498 1.5547 0.096 Uiso 1 1 calc R U . . .
C43 C -0.5119(6) 0.0859(4) 1.43579(14) 0.0348(7) Uani 1 1 d . . . . .
H43A H -0.6414 0.0577 1.4268 0.042 Uiso 1 1 calc R U . . .
H43B H -0.5223 0.1616 1.4641 0.042 Uiso 1 1 calc R U . . .
C44 C -0.4218(5) 0.1548(4) 1.38688(13) 0.0295(6) Uani 1 1 d . . . . .
H44A H -0.2895 0.1433 1.3809 0.035 Uiso 1 1 calc R U . . .
C45 C -0.5215(4) 0.3974(3) 1.27746(11) 0.0193(5) Uani 1 1 d . . . . .
C46 C -0.4382(4) 0.4682(3) 1.23108(12) 0.0203(5) Uani 1 1 d . . . . .
C47 C -0.5351(4) 0.5789(3) 1.20062(12) 0.0222(5) Uani 1 1 d . . . . .
H47A H -0.4768 0.6249 1.1699 0.027 Uiso 1 1 calc R U . . .
C48 C -0.7160(4) 0.6210(3) 1.21543(12) 0.0230(6) Uani 1 1 d . . . . .
C49 C -0.8053(4) 0.5535(3) 1.26034(13) 0.0235(6) Uani 1 1 d . . . . .
H49A H -0.9311 0.5834 1.2698 0.028 Uiso 1 1 calc R U . . .
C50 C -0.7101(4) 0.4441(3) 1.29060(12) 0.0221(5) Uani 1 1 d . . . . .
H50A H -0.7715 0.3987 1.3210 0.026 Uiso 1 1 calc R U . . .

loop_
_atom_site_aniso_label
_atom_site_aniso_U_11
_atom_site_aniso_U_22
_atom_site_aniso_U_33
_atom_site_aniso_U_23
_atom_site_aniso_U_13
_atom_site_aniso_U_12
Si1 0.0306(4) 0.0345(5) 0.0256(4) 0.0044(3) -0.0018(3) -0.0049(3)
Si2 0.0299(4) 0.0249(4) 0.0362(5) 0.0059(3) 0.0069(3) 0.0020(3)
O1 0.0278(11) 0.0419(13) 0.0273(11) -0.0032(10) 0.0016(9) -0.0037(9)
O2 0.0393(13) 0.0293(12) 0.0292(12) 0.0057(9) -0.0004(9) 0.0011(9)
O3 0.0295(11) 0.0229(10) 0.0505(15) -0.0011(10) 0.0030(10) -0.0031(9)
O4 0.0254(11) 0.0311(12) 0.0384(12) 0.0057(10) 0.0028(9) 0.0091(9)
O5 0.0487(16) 0.0529(17) 0.0526(17) 0.0266(14) 0.0214(13) 0.0176(13)
O6 0.0621(17) 0.0334(13) 0.0285(12) -0.0010(10) -0.0105(11) 0.0158(12)
O7 0.0346(13) 0.0420(14) 0.0488(15) -0.0010(12) -0.0114(11) 0.0168(11)
N1 0.0233(12) 0.0214(11) 0.0240(12) -0.0008(9) 0.0006(9) -0.0026(9)
N2 0.0212(11) 0.0211(11) 0.0254(12) 0.0005(9) 0.0011(9) 0.0014(9)
N3 0.0295(13) 0.0272(13) 0.0326(14) 0.0037(11) 0.0050(11) 0.0044(10)
N4 0.0381(15) 0.0247(13) 0.0310(14) -0.0077(11) -0.0157(11) 0.0093(11)
C1 0.0303(15) 0.0230(14) 0.0272(14) 0.0008(11) -0.0010(11) 0.0041(11)
C2 0.0284(14) 0.0201(13) 0.0284(14) 0.0001(11) -0.0023(11) 0.0018(11)
C3 0.0296(15) 0.0211(13) 0.0255(14) 0.0004(11) -0.0001(11) -0.0004(11)
C4 0.0289(14) 0.0257(14) 0.0258(14) 0.0011(11) 0.0007(11) -0.0005(11)
C5 0.059(3) 0.050(2) 0.042(2) -0.0104(18) 0.0084(18) -0.0187(19)
C6 0.0368(19) 0.060(3) 0.0370(19) 0.0067(17) -0.0006(15) 0.0034(17)
C7 0.045(2) 0.050(2) 0.0329(18) 0.0153(16) -0.0034(15) 0.0038(16)
C8 0.067(3) 0.047(2) 0.077(3) 0.031(2) -0.011(3) -0.015(2)
C9 0.052(3) 0.066(3) 0.063(3) 0.006(2) -0.016(2) 0.011(2)
C10 0.084(4) 0.094(4) 0.032(2) 0.026(2) 0.006(2) 0.021(3)
C11 0.0264(15) 0.0266(15) 0.0391(17) 0.0015(13) -0.0058(12) 0.0008(12)
C12 0.040(2) 0.0314(18) 0.071(3) 0.0112(18) 0.0039(18) 0.0075(15)
C13 0.076(3) 0.092(4) 0.044(2) 0.026(3) 0.023(2) 0.037(3)
C14 0.0290(18) 0.0346(19) 0.093(4) -0.020(2) -0.0034(19) -0.0048(14)
C15 0.064(3) 0.146(7) 0.068(4) -0.056(4) -0.008(3) -0.005(4)
C16 0.061(4) 0.025(2) 0.325(14) 0.009(4) -0.068(6) -0.008(2)
C17 0.0351(19) 0.037(2) 0.072(3) -0.0053(19) -0.0105(18) -0.0051(15)
C18 0.0305(15) 0.0244(14) 0.0266(15) -0.0006(11) -0.0042(12) -0.0003(11)
C19 0.0271(14) 0.0256(14) 0.0252(14) -0.0040(11) -0.0005(11) 0.0023(11)
C20 0.0225(13) 0.0164(12) 0.0251(14) -0.0052(10) -0.0020(10) -0.0005(10)
C21 0.0248(14) 0.0206(13) 0.0253(14) -0.0032(11) -0.0031(11) 0.0011(10)
C22 0.0336(16) 0.0215(13) 0.0230(14) -0.0031(11) -0.0035(12) 0.0030(11)
C23 0.0304(15) 0.0214(13) 0.0273(14) -0.0050(11) -0.0117(12) 0.0053(11)
C24 0.0225(14) 0.0257(14) 0.0340(16) -0.0064(12) -0.0049(12) 0.0048(11)
C25 0.0220(13) 0.0216(13) 0.0298(15) -0.0026(11) -0.0012(11) 0.0004(10)
Si3 0.0547(6) 0.0321(5) 0.0289(5) 0.0049(4) -0.0087(4) -0.0101(4)
Si4 0.0493(6) 0.0239(4) 0.0326(5) 0.0038(3) -0.0168(4) 0.0004(4)
O8 0.0516(14) 0.0205(10) 0.0297(11) 0.0069(9) -0.0111(10) -0.0005(9)
O9 0.0593(16) 0.0350(13) 0.0269(12) 0.0009(10) -0.0081(11) -0.0023(12)
O10 0.077(2) 0.0259(12) 0.0310(13) 0.0070(10) -0.0149(12) 0.0085(12)
O11 0.0262(11) 0.0292(11) 0.0415(13) 0.0063(10) 0.0046(9) 0.0092(9)
O12 0.0326(13) 0.0420(14) 0.0467(15) 0.0155(12) 0.0155(11) 0.0054(10)
O13 0.0466(15) 0.0489(16) 0.0397(14) 0.0203(12) -0.0057(12) 0.0103(12)
O14 0.0292(12) 0.0301(12) 0.0519(15) 0.0050(11) -0.0097(11) 0.0095(9)
N5 0.0322(13) 0.0191(11) 0.0201(11) -0.0003(9) -0.0027(9) 0.0018(9)
N6 0.0200(11) 0.0174(11) 0.0260(12) 0.0013(9) -0.0001(9) 0.0027(8)
N7 0.0242(12) 0.0233(12) 0.0296(13) -0.0003(10) 0.0004(10) 0.0013(9)
N8 0.0296(14) 0.0242(13) 0.0350(14) 0.0034(11) -0.0128(11) 0.0015(10)
C26 0.057(2) 0.0220(14) 0.0271(15) 0.0037(12) -0.0110(14) -0.0047(14)
C27 0.057(2) 0.0209(14) 0.0273(16) 0.0088(12) -0.0115(15) -0.0025(13)
C28 0.058(2) 0.0240(15) 0.0273(16) 0.0015(12) -0.0074(15) -0.0001(14)
C29 0.054(2) 0.0277(16) 0.0352(18) 0.0087(14) -0.0145(16) -0.0091(15)
C30 0.066(3) 0.136(6) 0.054(3) 0.040(4) -0.003(2) 0.030(4)
C31 0.208(8) 0.060(3) 0.037(2) 0.016(2) -0.035(4) -0.073(4)
C32 0.084(3) 0.067(3) 0.0283(19) -0.0034(19) -0.019(2) 0.021(3)
C33 0.097(5) 0.255(13) 0.049(3) 0.035(5) 0.006(3) 0.087(7)
C34 0.147(6) 0.074(4) 0.035(2) -0.017(2) -0.037(3) 0.035(4)
C35 0.256(12) 0.034(3) 0.083(5) -0.008(3) -0.059(6) 0.004(4)
C36 0.065(2) 0.0283(17) 0.0323(18) 0.0106(14) -0.0074(16) 0.0095(16)
C37A 0.029(4) 0.035(4) 0.088(7) -0.013(4) -0.007(4) -0.002(3)
C38A 0.058(6) 0.063(6) 0.032(4) 0.011(4) 0.004(3) 0.028(4)
C37B 0.071(7) 0.036(5) 0.083(9) 0.024(5) -0.050(7) -0.019(5)
C38B 0.070(7) 0.034(4) 0.028(4) 0.007(3) 0.009(4) 0.005(4)
C39 0.078(3) 0.0264(17) 0.0366(19) 0.0115(14) -0.0230(19) 0.0037(17)
C40A 0.051(5) 0.073(6) 0.063(6) 0.039(5) 0.023(4) 0.013(4)
C41A 0.037(4) 0.061(5) 0.036(4) 0.012(3) -0.010(3) 0.004(3)
C40B 0.086(7) 0.033(4) 0.023(4) 0.006(3) -0.009(4) 0.010(4)
C41B 0.039(4) 0.033(4) 0.057(5) -0.003(3) -0.021(4) 0.003(3)
C42 0.113(4) 0.036(2) 0.040(2) 0.0056(17) -0.011(2) 0.023(2)
C43 0.0469(18) 0.0336(17) 0.0229(14) 0.0053(12) -0.0010(13) 0.0058(13)
C44 0.0347(16) 0.0299(16) 0.0234(14) 0.0006(12) -0.0028(12) 0.0046(12)
C45 0.0200(13) 0.0162(12) 0.0220(13) -0.0019(10) -0.0038(10) -0.0011(9)
C46 0.0187(12) 0.0175(12) 0.0247(13) -0.0026(10) -0.0008(10) 0.0006(9)
C47 0.0254(14) 0.0183(13) 0.0229(13) 0.0007(10) -0.0032(11) -0.0009(10)
C48 0.0235(13) 0.0196(13) 0.0261(14) -0.0015(11) -0.0083(11) 0.0000(10)
C49 0.0181(13) 0.0220(13) 0.0306(15) -0.0030(11) -0.0043(11) 0.0007(10)
C50 0.0229(13) 0.0196(13) 0.0236(13) -0.0016(10) -0.0003(10) 0.0001(10)

loop_
_atom_type_symbol
_atom_type_description
_atom_type_scat_dispersion_real
_atom_type_scat_dispersion_imag
_atom_type_scat_source
C C 0.0033 0.0016 'International Tables Vol C Tables 4.2.6.8 and 6.1.1.4'
H H 0.0000 0.0000 'International Tables Vol C Tables 4.2.6.8 and 6.1.1.4'
N N 0.0061 0.0033 'International Tables Vol C Tables 4.2.6.8 and 6.1.1.4'
O O 0.0106 0.0060 'International Tables Vol C Tables 4.2.6.8 and 6.1.1.4'
Si Si 0.0817 0.0704 'International Tables Vol C Tables 4.2.6.8 and 6.1.1.4'

loop_
_geom_angle_atom_site_label_1
_geom_angle_atom_site_label_2
_geom_angle_atom_site_label_3
_geom_angle
O2 Si1 C5 109.21(16)
O2 Si1 C6 109.87(16)
C5 Si1 C6 109.2(2)
O2 Si1 C7 104.44(16)
C5 Si1 C7 112.5(2)
C6 Si1 C7 111.49(19)
O3 Si2 C13 109.8(3)
O3 Si2 C12 105.41(16)
C13 Si2 C12 110.2(2)
O3 Si2 C14 107.37(18)
C13 Si2 C14 112.9(3)
C12 Si2 C14 110.9(2)
C2 O1 C3 109.0(2)
C1 O2 Si1 122.0(2)
C11 O3 Si2 124.1(2)
C19 N1 N2 114.7(3)
C20 N2 N1 119.2(2)
O5 N3 O4 122.3(3)
O5 N3 C21 119.0(3)
O4 N3 C21 118.7(3)
O6 N4 O7 123.1(3)
O6 N4 C23 118.9(3)
O7 N4 C23 118.1(3)
O2 C1 C4 113.6(3)
O2 C1 C2 109.8(2)
C4 C1 C2 102.4(2)
O1 C2 C11 110.4(3)
O1 C2 C1 106.7(2)
C11 C2 C1 114.1(3)
O1 C3 C4 104.8(2)
O1 C3 C18 108.0(2)
C4 C3 C18 115.5(3)
C1 C4 C3 101.2(2)
C8 C7 C10 110.1(4)
C8 C7 C9 109.5(4)
C10 C7 C9 108.4(4)
C8 C7 Si1 110.4(3)
C10 C7 Si1 109.0(3)
C9 C7 Si1 109.3(3)
O3 C11 C2 109.7(3)
C17 C14 C16 106.4(4)
C17 C14 C15 107.5(5)
C16 C14 C15 112.2(6)
C17 C14 Si2 111.6(3)
C16 C14 Si2 110.0(5)
C15 C14 Si2 109.1(3)
C19 C18 C3 110.5(3)
N1 C19 C18 120.1(3)
N2 C20 C21 123.5(3)
N2 C20 C25 120.2(3)
C21 C20 C25 116.3(3)
C22 C21 C20 122.0(3)
C22 C21 N3 116.2(3)
C20 C21 N3 121.8(3)
C23 C22 C21 119.0(3)
C22 C23 C24 121.5(3)
C22 C23 N4 118.7(3)
C24 C23 N4 119.8(3)
C25 C24 C23 119.6(3)
C24 C25 C20 121.6(3)
O9 Si3 C30 109.9(2)
O9 Si3 C31 110.0(2)
C30 Si3 C31 108.9(4)
O9 Si3 C32 106.09(18)
C30 Si3 C32 110.8(3)
C31 Si3 C32 111.2(3)
O10 Si4 C38A 115.9(3)
O10 Si4 C37B 121.2(4)
O10 Si4 C39 106.57(16)
C38A Si4 C39 121.1(3)
C37B Si4 C39 120.0(3)
O10 Si4 C37A 101.1(3)
C38A Si4 C37A 107.8(5)
C39 Si4 C37A 101.7(4)
O10 Si4 C38B 99.1(3)
C37B Si4 C38B 103.5(6)
C39 Si4 C38B 102.4(3)
C28 O8 C27 105.9(3)
C26 O9 Si3 123.4(2)
C36 O10 Si4 121.7(2)
C44 N5 N6 115.1(3)
C45 N6 N5 118.8(2)
O12 N7 O11 122.0(3)
O12 N7 C46 119.1(3)
O11 N7 C46 118.9(2)
O13 N8 O14 123.9(3)
O13 N8 C48 118.2(3)
O14 N8 C48 117.9(3)
O9 C26 C27 111.7(3)
O9 C26 C29 109.3(3)
C27 C26 C29 103.5(3)
O8 C27 C36 109.2(3)
O8 C27 C26 105.4(3)
C36 C27 C26 113.8(3)
O8 C28 C43 108.5(3)
O8 C28 C29 105.2(3)
C43 C28 C29 114.5(3)
C26 C29 C28 104.7(3)
C33 C32 C35 108.3(7)
C33 C32 C34 107.7(5)
C35 C32 C34 109.8(5)
C33 C32 Si3 110.4(5)
C35 C32 Si3 110.3(5)
C34 C32 Si3 110.2(4)
O10 C36 C27 109.2(3)
C40B C39 C42 117.9(5)
C41A C39 C42 122.8(5)
C41A C39 C40A 103.3(6)
C42 C39 C40A 96.1(5)
C40B C39 C41B 104.5(6)
C42 C39 C41B 92.8(5)
C40B C39 Si4 122.1(4)
C41A C39 Si4 116.2(4)
C42 C39 Si4 112.8(3)
C40A C39 Si4 99.2(4)
C41B C39 Si4 99.0(4)
C44 C43 C28 113.5(3)
N5 C44 C43 118.7(3)
N6 C45 C50 119.7(3)
N6 C45 C46 123.6(2)
C50 C45 C46 116.6(2)
C47 C46 C45 121.7(3)
C47 C46 N7 116.5(3)
C45 C46 N7 121.8(2)
C48 C47 C46 119.3(3)
C47 C48 C49 121.3(3)
C47 C48 N8 119.2(3)
C49 C48 N8 119.4(3)
C50 C49 C48 119.7(3)
C49 C50 C45 121.4(3)

loop_
_geom_bond_atom_site_label_1
_geom_bond_atom_site_label_2
_geom_bond_distance
Si1 O2 1.655(3)
Si1 C5 1.859(4)
Si1 C6 1.861(4)
Si1 C7 1.872(4)
Si2 O3 1.650(2)
Si2 C13 1.852(5)
Si2 C12 1.853(4)
Si2 C14 1.907(5)
O1 C2 1.435(4)
O1 C3 1.438(4)
O2 C1 1.431(4)
O3 C11 1.426(4)
O4 N3 1.236(4)
O5 N3 1.214(4)
O6 N4 1.220(4)
O7 N4 1.236(4)
N1 C19 1.271(4)
N1 N2 1.388(3)
N2 C20 1.343(4)
N3 C21 1.454(4)
N4 C23 1.456(4)
C1 C4 1.514(4)
C1 C2 1.527(4)
C2 C11 1.514(4)
C3 C4 1.517(4)
C3 C18 1.523(4)
C7 C8 1.519(7)
C7 C10 1.538(6)
C7 C9 1.543(6)
C14 C17 1.509(6)
C14 C16 1.523(7)
C14 C15 1.556(9)
C18 C19 1.493(4)
C20 C21 1.420(4)
C20 C25 1.428(4)
C21 C22 1.394(4)
C22 C23 1.369(5)
C23 C24 1.400(5)
C24 C25 1.370(4)
Si3 O9 1.658(3)
Si3 C30 1.829(6)
Si3 C31 1.846(5)
Si3 C32 1.861(5)
Si4 O10 1.632(3)
Si4 C38A 1.782(8)
Si4 C37B 1.792(9)
Si4 C39 1.847(4)
Si4 C37A 1.952(8)
Si4 C38B 1.993(9)
O8 C28 1.430(5)
O8 C27 1.439(4)
O9 C26 1.430(4)
O10 C36 1.422(4)
O11 N7 1.240(3)
O12 N7 1.228(4)
O13 N8 1.221(4)
O14 N8 1.228(4)
N5 C44 1.275(4)
N5 N6 1.386(3)
N6 C45 1.354(4)
N7 C46 1.443(4)
N8 C48 1.460(4)
C26 C27 1.527(5)
C26 C29 1.539(5)
C27 C36 1.516(5)
C28 C43 1.505(5)
C28 C29 1.547(5)
C32 C33 1.525(10)
C32 C35 1.528(10)
C32 C34 1.541(6)
C39 C40B 1.413(9)
C39 C41A 1.465(9)
C39 C42 1.497(6)
C39 C40A 1.709(9)
C39 C41B 1.740(10)
C43 C44 1.486(5)
C45 C50 1.423(4)
C45 C46 1.424(4)
C46 C47 1.389(4)
C47 C48 1.371(4)
C48 C49 1.401(4)
C49 C50 1.372(4)

loop_
_geom_hbond_atom_site_label_D
_geom_hbond_atom_site_label_H
_geom_hbond_atom_site_label_A
_geom_hbond_distance_DH
_geom_hbond_distance_HA
_geom_hbond_distance_DA
_geom_hbond_angle_DHA
_geom_hbond_site_symmetry_A
N2 H2A O4 0.88 1.97 2.608(3) 127.8 .
N2 H2A O11 0.88 2.57 3.397(3) 155.9 .
C19 H19A O11 0.95 2.61 3.479(4) 152.8 .
C24 H24A O14 0.95 2.44 3.351(4) 159.7 1_745
N6 H6D O4 0.88 2.62 3.447(3) 156.3 .
N6 H6D O11 0.88 1.99 2.611(3) 126.9 .
C28 H28A O6 1.00 2.63 3.527(4) 149.5 1_455
C49 H49A O7 0.95 2.39 3.287(4) 157.1 1_365
